data_4506760
loop_
_publ_author_name
'Manna, Paulami'
'Tripuramallu, Bharat Kumar'
'Das, Samar K.'

_publ_section_title
;
 Synthesis, Structural Characterization, and Magnetic Properties of a New
 Series of Coordination Polymers: Importance of Steric Hindrance at the
 Coordination Sphere
;
_journal_issue 9
_journal_name_full 'Crystal Growth &amp; Design'
_journal_page_first 4607
_journal_paper_doi 10.1021/cg300800h
_journal_volume 12
_journal_year 2012
_chemical_formula_moiety 'C26 H17 Co F6 N2 O4'
_chemical_formula_sum 'C26 H17 Co F6 N2 O4'
_chemical_formula_weight 594.35
_chemical_name_systematic
; 
 ? 
;
_space_group_IT_number 14
_symmetry_cell_setting monoclinic
_symmetry_space_group_name_Hall '-P 2ybc'
_symmetry_space_group_name_H-M 'P 1 21/c 1'
_atom_sites_solution_hydrogens geom
_atom_sites_solution_primary direct
_atom_sites_solution_secondary difmap
_audit_creation_method SHELXL-97
_cell_angle_alpha 90.00
_cell_angle_beta 105.395(10)
_cell_angle_gamma 90.00
_cell_formula_units_Z 4
_cell_length_a 7.5262(7)
_cell_length_b 23.884(2)
_cell_length_c 14.489(2)
_cell_measurement_temperature 293(2)
_cell_volume 2511.0(5)
_computing_structure_refinement 'SHELXL-97 (Sheldrick, 1997)'
_computing_structure_solution 'SHELXS-97 (Sheldrick, 1990)'
_diffrn_ambient_temperature 293(2)
_diffrn_measured_fraction_theta_full 'ACTA 50'
_diffrn_measured_fraction_theta_max 0.921
_diffrn_radiation_monochromator graphite
_diffrn_radiation_source 'fine-focus sealed tube'
_diffrn_radiation_type MoK\a
_diffrn_radiation_wavelength 0.71073
_diffrn_reflns_av_R_equivalents 0.0685
_diffrn_reflns_av_sigmaI/netI 0.1266
_diffrn_reflns_limit_h_max 6
_diffrn_reflns_limit_h_min -8
_diffrn_reflns_limit_k_max 26
_diffrn_reflns_limit_k_min -28
_diffrn_reflns_limit_l_max 17
_diffrn_reflns_limit_l_min -8
_diffrn_reflns_number 6214
_diffrn_reflns_theta_full 'ACTA 50'
_diffrn_reflns_theta_max 24.71
_diffrn_reflns_theta_min 2.92
_exptl_absorpt_coefficient_mu 0.764
_exptl_absorpt_correction_T_max 0.9275
_exptl_absorpt_correction_T_min 0.8031
_exptl_absorpt_correction_type empirical
_exptl_crystal_density_diffrn 1.572
_exptl_crystal_density_method 'not measured'
_exptl_crystal_F_000 1200
_exptl_crystal_size_max 0.30
_exptl_crystal_size_mid 0.20
_exptl_crystal_size_min 0.10
_refine_diff_density_max 0.442
_refine_diff_density_min -0.447
_refine_diff_density_rms 0.079
_refine_ls_extinction_method none
_refine_ls_goodness_of_fit_ref 1.031
_refine_ls_hydrogen_treatment none
_refine_ls_matrix_type full
_refine_ls_number_parameters 352
_refine_ls_number_reflns 3928
_refine_ls_number_restraints 0
_refine_ls_restrained_S_all 1.031
_refine_ls_R_factor_all 0.1394
_refine_ls_R_factor_gt 0.0719
_refine_ls_shift/su_max 0.001
_refine_ls_shift/su_mean 0.000
_refine_ls_structure_factor_coef Fsqd
_refine_ls_weighting_details 'calc w=1/[\s^2^(Fo^2^)+(0.0403P)^2^+0.0000P] where P=(Fo^2^+2Fc^2^)/3'
_refine_ls_weighting_scheme calc
_refine_ls_wR_factor_gt 0.1187
_refine_ls_wR_factor_ref 0.1451
_reflns_number_gt 2236
_reflns_number_total 3928
_reflns_threshold_expression >2sigma(I)
_cod_data_source_file cg300800h_si_002.cif
_cod_data_source_block Compound-2
_cod_depositor_comments
;
The following automatic conversions were performed:

'_symmetry_cell_setting' value 'Monoclinic' changed to 'monoclinic'
according to /home/saulius/struct/CIF-dictionaries/cif_core.dic
dictionary named 'cif_core.dic' version 2.4.2 from 2011-04-26.

Automatic conversion script
Id: cif_fix_values 1891 2012-01-12 08:04:46Z andrius 
;
_cod_original_sg_symbol_H-M P21/c
_cod_database_code 4506760

loop_
_symmetry_equiv_pos_as_xyz
'x, y, z'
'-x, y+1/2, -z+1/2'
'-x, -y, -z'
'x, -y-1/2, z-1/2'

loop_
_atom_site_label
_atom_site_type_symbol
_atom_site_fract_x
_atom_site_fract_y
_atom_site_fract_z
_atom_site_U_iso_or_equiv
_atom_site_adp_type
_atom_site_occupancy
_atom_site_symmetry_multiplicity
_atom_site_calc_flag
_atom_site_refinement_flags
Co1 Co 0.76420(10) 0.49781(4) 0.49404(6) 0.0337(3) Uani 1 1 d .
F6 F 0.6845(5) 0.20761(19) 0.0631(4) 0.0977(19) Uani 1 1 d .
F5 F 0.7282(5) 0.22187(19) 0.2131(4) 0.0793(15) Uani 1 1 d .
F4 F 0.8180(5) 0.2830(2) 0.1276(4) 0.0955(18) Uani 1 1 d .
F3 F 0.5163(6) 0.2887(2) -0.0517(3) 0.0924(17) Uani 1 1 d .
F1 F 0.5632(6) 0.35997(19) 0.0399(3) 0.0930(16) Uani 1 1 d .
F2 F 0.2876(7) 0.32845(18) -0.0144(3) 0.0771(14) Uani 1 1 d .
O1 O 0.5516(5) 0.44220(17) 0.4748(3) 0.0438(12) Uani 1 1 d .
O4 O -0.0308(5) 0.05619(16) -0.0007(3) 0.0377(11) Uani 1 1 d .
O3 O -0.1089(5) 0.08000(19) 0.1301(3) 0.0497(13) Uani 1 1 d .
O2 O 0.2543(5) 0.45094(17) 0.4004(3) 0.0417(12) Uani 1 1 d .
N1 N 0.6743(6) 0.5218(2) 0.3518(4) 0.0353(13) Uani 1 1 d .
N2 N 0.2620(6) 0.5902(2) 0.2089(4) 0.0486(15) Uani 1 1 d .
C1 C -0.0231(7) 0.0892(2) 0.0703(5) 0.0356(16) Uani 1 1 d .
C5 C 0.3477(8) 0.2274(2) 0.0950(5) 0.0358(16) Uani 1 1 d .
C18 C 0.7541(8) 0.5047(3) 0.2838(5) 0.0461(17) Uani 1 1 d .
H18 H 0.8645 0.4850 0.3022 0.055 Uiso 1 1 calc R
C22 C 0.5166(7) 0.5501(3) 0.3229(5) 0.0357(16) Uani 1 1 d .
H22 H 0.4626 0.5632 0.3696 0.043 Uiso 1 1 calc R
C11 C 0.4768(8) 0.3151(2) 0.1917(5) 0.0346(16) Uani 1 1 d .
C12 C 0.3035(7) 0.3350(2) 0.1912(5) 0.0348(16) Uani 1 1 d .
H12 H 0.2004 0.3230 0.1443 0.042 Uiso 1 1 calc R
C24 C 0.0760(7) 0.5471(3) 0.0549(5) 0.0384(17) Uani 1 1 d .
C13 C 0.2841(8) 0.3723(2) 0.2600(5) 0.0355(16) Uani 1 1 d .
H13 H 0.1673 0.3859 0.2579 0.043 Uiso 1 1 calc R
C14 C 0.4329(8) 0.3904(2) 0.3324(4) 0.0317(15) Uani 1 1 d .
C3 C 0.1447(7) 0.1602(2) -0.0008(5) 0.0376(16) Uani 1 1 d .
H3 H 0.0925 0.1445 -0.0606 0.045 Uiso 1 1 calc R
C25 C 0.0732(8) 0.4957(4) 0.0971(5) 0.054(2) Uani 1 1 d .
H25 H 0.1219 0.4920 0.1628 0.065 Uiso 1 1 calc R
C17 C 0.4110(9) 0.4309(2) 0.4073(5) 0.0358(16) Uani 1 1 d .
C7 C 0.1856(7) 0.1611(3) 0.1675(5) 0.0371(16) Uani 1 1 d .
H7 H 0.1592 0.1464 0.2218 0.045 Uiso 1 1 calc R
C15 C 0.6041(8) 0.3697(3) 0.3340(5) 0.0433(18) Uani 1 1 d .
H15 H 0.7058 0.3803 0.3829 0.052 Uiso 1 1 calc R
C21 C 0.4260(8) 0.5616(3) 0.2265(5) 0.0400(17) Uani 1 1 d .
C6 C 0.3086(8) 0.2056(2) 0.1760(5) 0.0397(17) Uani 1 1 d .
H6 H 0.3644 0.2205 0.2359 0.048 Uiso 1 1 calc R
C8 C 0.4921(8) 0.2758(3) 0.1094(5) 0.0416(17) Uani 1 1 d .
C2 C 0.1028(7) 0.1390(3) 0.0782(5) 0.0324(16) Uani 1 1 d .
C4 C 0.2656(8) 0.2054(3) 0.0075(5) 0.0415(17) Uani 1 1 d .
H4 H 0.2900 0.2206 -0.0469 0.050 Uiso 1 1 calc R
C26 C 0.0015(8) 0.5507(3) -0.0429(5) 0.052(2) Uani 1 1 d .
H26 H 0.0013 0.5850 -0.0731 0.062 Uiso 1 1 calc R
C19 C 0.6795(9) 0.5152(3) 0.1893(5) 0.056(2) Uani 1 1 d .
H19 H 0.7399 0.5031 0.1446 0.067 Uiso 1 1 calc R
C20 C 0.5152(8) 0.5436(3) 0.1592(5) 0.054(2) Uani 1 1 d .
H20 H 0.4642 0.5506 0.0944 0.064 Uiso 1 1 calc R
C23 C 0.1513(8) 0.5992(3) 0.1123(5) 0.057(2) Uani 1 1 d .
H23A H 0.2250 0.6196 0.0779 0.069 Uiso 1 1 calc R
H23B H 0.0481 0.6229 0.1148 0.069 Uiso 1 1 calc R
C9 C 0.6823(10) 0.2465(3) 0.1284(8) 0.069(3) Uani 1 1 d .
C10 C 0.4620(12) 0.3131(3) 0.0203(6) 0.062(2) Uani 1 1 d .
C16 C 0.6269(8) 0.3334(3) 0.2642(5) 0.0483(19) Uani 1 1 d .
H16 H 0.7445 0.3209 0.2654 0.058 Uiso 1 1 calc R

loop_
_atom_site_aniso_label
_atom_site_aniso_U_11
_atom_site_aniso_U_22
_atom_site_aniso_U_33
_atom_site_aniso_U_23
_atom_site_aniso_U_13
_atom_site_aniso_U_12
Co1 0.0317(4) 0.0308(5) 0.0368(5) -0.0045(5) 0.0060(4) 0.0061(4)
F6 0.068(3) 0.087(4) 0.148(5) -0.082(4) 0.046(3) -0.006(2)
F5 0.053(3) 0.064(3) 0.113(4) -0.017(3) 0.008(3) 0.020(2)
F4 0.058(3) 0.100(4) 0.147(5) -0.055(4) 0.059(3) -0.028(3)
F3 0.137(4) 0.092(4) 0.074(3) -0.035(3) 0.073(3) -0.049(3)
F1 0.145(4) 0.065(3) 0.086(4) -0.012(3) 0.061(3) -0.057(3)
F2 0.113(4) 0.057(3) 0.063(3) 0.008(3) 0.027(3) -0.004(3)
O1 0.053(3) 0.037(3) 0.041(3) -0.011(2) 0.012(2) -0.011(2)
O4 0.033(2) 0.027(2) 0.054(3) -0.002(3) 0.013(2) -0.0069(18)
O3 0.043(3) 0.053(3) 0.059(3) 0.006(3) 0.025(2) -0.012(2)
O2 0.043(2) 0.035(3) 0.051(3) -0.015(2) 0.020(2) 0.000(2)
N1 0.031(3) 0.038(3) 0.037(3) -0.002(3) 0.009(3) -0.002(2)
N2 0.035(3) 0.063(4) 0.041(4) 0.005(3) -0.002(3) 0.009(3)
C1 0.026(3) 0.023(4) 0.056(5) -0.006(4) 0.009(3) 0.001(3)
C5 0.039(4) 0.025(3) 0.052(5) -0.011(4) 0.025(4) -0.006(3)
C18 0.039(4) 0.054(5) 0.046(4) 0.001(5) 0.011(4) -0.001(3)
C22 0.034(3) 0.038(4) 0.039(4) -0.004(4) 0.018(3) -0.001(3)
C11 0.040(4) 0.022(3) 0.047(5) -0.008(3) 0.020(3) -0.011(3)
C12 0.029(3) 0.030(4) 0.045(4) -0.007(4) 0.007(3) 0.000(3)
C24 0.026(3) 0.056(5) 0.033(4) 0.018(4) 0.008(3) 0.013(3)
C13 0.037(3) 0.028(4) 0.042(4) -0.006(4) 0.012(3) 0.001(3)
C14 0.033(3) 0.028(4) 0.039(4) -0.002(3) 0.018(3) -0.003(3)
C3 0.049(4) 0.032(4) 0.034(4) -0.009(4) 0.014(3) -0.008(3)
C25 0.037(4) 0.086(6) 0.036(4) 0.021(5) 0.007(3) 0.005(4)
C17 0.050(4) 0.022(3) 0.040(5) -0.003(3) 0.020(4) -0.006(3)
C7 0.048(4) 0.030(4) 0.035(4) 0.006(4) 0.015(3) -0.002(3)
C15 0.034(3) 0.043(4) 0.050(5) -0.022(4) 0.005(3) -0.005(3)
C21 0.027(3) 0.057(5) 0.036(4) 0.009(4) 0.008(3) 0.000(3)
C6 0.051(4) 0.023(3) 0.044(5) -0.006(4) 0.011(4) -0.003(3)
C8 0.045(4) 0.034(4) 0.052(5) -0.018(4) 0.023(4) -0.013(3)
C2 0.028(3) 0.028(4) 0.043(5) 0.000(3) 0.013(3) -0.002(3)
C4 0.062(4) 0.034(4) 0.038(4) -0.009(4) 0.029(4) -0.018(3)
C26 0.042(4) 0.068(6) 0.038(5) 0.020(5) 0.000(4) 0.000(4)
C19 0.049(4) 0.080(6) 0.046(5) -0.010(5) 0.023(4) 0.009(4)
C20 0.039(4) 0.093(6) 0.030(4) 0.003(5) 0.010(4) 0.004(4)
C23 0.048(4) 0.063(5) 0.060(6) 0.000(5) 0.013(4) 0.011(4)
C9 0.044(5) 0.051(5) 0.119(9) -0.040(6) 0.035(6) -0.012(4)
C10 0.092(6) 0.043(5) 0.069(7) -0.016(5) 0.052(6) -0.032(5)
C16 0.035(3) 0.043(4) 0.068(5) -0.025(4) 0.014(4) -0.004(3)

loop_
_atom_type_symbol
_atom_type_description
_atom_type_scat_dispersion_real
_atom_type_scat_dispersion_imag
_atom_type_scat_source
C C 0.0033 0.0016 'International Tables Vol C Tables 4.2.6.8 and 6.1.1.4'
Co Co 0.3494 0.9721 'International Tables Vol C Tables 4.2.6.8 and 6.1.1.4'
F F 0.0171 0.0103 'International Tables Vol C Tables 4.2.6.8 and 6.1.1.4'
N N 0.0061 0.0033 'International Tables Vol C Tables 4.2.6.8 and 6.1.1.4'
O O 0.0106 0.0060 'International Tables Vol C Tables 4.2.6.8 and 6.1.1.4'
H H 0.0000 0.0000 'International Tables Vol C Tables 4.2.6.8 and 6.1.1.4'

loop_
_geom_angle_atom_site_label_1
_geom_angle_atom_site_label_2
_geom_angle_atom_site_label_3
_geom_angle
_geom_angle_site_symmetry_1
_geom_angle_site_symmetry_3
O2 Co1 O4 125.33(18) 3_666 4_666
O2 Co1 O1 107.01(16) 3_666 .
O4 Co1 O1 98.90(16) 4_666 .
O2 Co1 N1 121.50(19) 3_666 .
O4 Co1 N1 105.17(19) 4_666 .
O1 Co1 N1 90.43(18) . .
C17 O1 Co1 135.1(4) . .
C1 O4 Co1 107.2(3) . 4_465
C17 O2 Co1 115.5(4) . 3_666
C22 N1 C18 117.2(5) . .
C22 N1 Co1 118.8(4) . .
C18 N1 Co1 123.6(4) . .
C21 N2 C23 120.8(5) . .
O3 C1 O4 122.3(5) . .
O3 C1 C2 121.7(6) . .
O4 C1 C2 116.0(6) . .
C4 C5 C6 119.9(5) . .
C4 C5 C8 122.5(6) . .
C6 C5 C8 117.6(6) . .
N1 C18 C19 122.4(6) . .
N1 C18 H18 118.8 . .
C19 C18 H18 118.8 . .
N1 C22 C21 124.5(5) . .
N1 C22 H22 117.8 . .
C21 C22 H22 117.8 . .
C12 C11 C16 118.0(6) . .
C12 C11 C8 117.9(5) . .
C16 C11 C8 124.1(5) . .
C13 C12 C11 120.0(6) . .
C13 C12 H12 120.0 . .
C11 C12 H12 120.0 . .
C25 C24 C26 117.5(7) . .
C25 C24 C23 122.4(7) . .
C26 C24 C23 120.1(7) . .
C12 C13 C14 122.1(5) . .
C12 C13 H13 118.9 . .
C14 C13 H13 118.9 . .
C15 C14 C13 117.8(6) . .
C15 C14 C17 120.2(6) . .
C13 C14 C17 122.0(5) . .
C2 C3 C4 120.4(6) . .
C2 C3 H3 119.8 . .
C4 C3 H3 119.8 . .
C24 C25 C26 120.9(6) . 3_565
C24 C25 H25 119.6 . .
C26 C25 H25 119.6 3_565 .
O2 C17 O1 123.8(6) . .
O2 C17 C14 118.2(6) . .
O1 C17 C14 118.0(5) . .
C2 C7 C6 119.8(6) . .
C2 C7 H7 120.1 . .
C6 C7 H7 120.1 . .
C14 C15 C16 120.9(6) . .
C14 C15 H15 119.6 . .
C16 C15 H15 119.6 . .
N2 C21 C20 126.9(6) . .
N2 C21 C22 117.0(6) . .
C20 C21 C22 116.0(5) . .
C5 C6 C7 119.9(6) . .
C5 C6 H6 120.0 . .
C7 C6 H6 120.0 . .
C10 C8 C11 105.7(5) . .
C10 C8 C9 109.5(6) . .
C11 C8 C9 113.0(6) . .
C10 C8 C5 112.1(6) . .
C11 C8 C5 111.1(5) . .
C9 C8 C5 105.5(5) . .
C3 C2 C7 119.7(5) . .
C3 C2 C1 120.8(6) . .
C7 C2 C1 119.4(6) . .
C5 C4 C3 120.3(6) . .
C5 C4 H4 119.9 . .
C3 C4 H4 119.9 . .
C24 C26 C25 121.6(7) . 3_565
C24 C26 H26 119.2 . .
C25 C26 H26 119.2 3_565 .
C18 C19 C20 120.5(6) . .
C18 C19 H19 119.8 . .
C20 C19 H19 119.8 . .
C19 C20 C21 119.4(6) . .
C19 C20 H20 120.3 . .
C21 C20 H20 120.3 . .
N2 C23 C24 116.5(6) . .
N2 C23 H23A 108.2 . .
C24 C23 H23A 108.2 . .
N2 C23 H23B 108.2 . .
C24 C23 H23B 108.2 . .
H23A C23 H23B 107.3 . .
F5 C9 F6 107.5(7) . .
F5 C9 F4 106.6(7) . .
F6 C9 F4 107.1(6) . .
F5 C9 C8 111.5(6) . .
F6 C9 C8 112.0(7) . .
F4 C9 C8 111.9(7) . .
F2 C10 F1 107.4(7) . .
F2 C10 F3 107.4(7) . .
F1 C10 F3 104.7(5) . .
F2 C10 C8 112.9(6) . .
F1 C10 C8 110.9(7) . .
F3 C10 C8 113.0(7) . .
C15 C16 C11 121.2(6) . .
C15 C16 H16 119.4 . .
C11 C16 H16 119.4 . .

loop_
_geom_bond_atom_site_label_1
_geom_bond_atom_site_label_2
_geom_bond_distance
_geom_bond_site_symmetry_2
Co1 O2 1.992(4) 3_666
Co1 O4 1.997(3) 4_666
Co1 O1 2.041(4) .
Co1 N1 2.072(5) .
F6 C9 1.329(8) .
F5 C9 1.321(10) .
F4 C9 1.346(8) .
F3 C10 1.350(8) .
F1 C10 1.341(8) .
F2 C10 1.327(9) .
O1 C17 1.265(7) .
O4 C1 1.285(7) .
O4 Co1 1.997(3) 4_465
O3 C1 1.230(7) .
O2 C17 1.252(6) .
O2 Co1 1.992(4) 3_666
N1 C22 1.334(7) .
N1 C18 1.347(7) .
N2 C21 1.375(7) .
N2 C23 1.442(8) .
C1 C2 1.506(8) .
C5 C4 1.360(8) .
C5 C6 1.385(8) .
C5 C8 1.561(8) .
C18 C19 1.358(8) .
C18 H18 0.9300 .
C22 C21 1.409(8) .
C22 H22 0.9300 .
C11 C12 1.386(7) .
C11 C16 1.393(8) .
C11 C8 1.545(8) .
C12 C13 1.374(7) .
C12 H12 0.9300 .
C24 C25 1.373(9) .
C24 C26 1.381(8) .
C24 C23 1.520(9) .
C13 C14 1.384(8) .
C13 H13 0.9300 .
C14 C15 1.375(7) .
C14 C17 1.495(8) .
C3 C2 1.363(8) .
C3 C4 1.397(7) .
C3 H3 0.9300 .
C25 C26 1.388(10) 3_565
C25 H25 0.9300 .
C7 C2 1.384(8) .
C7 C6 1.392(7) .
C7 H7 0.9300 .
C15 C16 1.378(8) .
C15 H15 0.9300 .
C21 C20 1.391(8) .
C6 H6 0.9300 .
C8 C10 1.536(10) .
C8 C9 1.551(9) .
C4 H4 0.9300 .
C26 C25 1.388(10) 3_565
C26 H26 0.9300 .
C19 C20 1.376(8) .
C19 H19 0.9300 .
C20 H20 0.9300 .
C23 H23A 0.9700 .
C23 H23B 0.9700 .
C16 H16 0.9300 .
